data_2238563
loop_
_publ_author_name
'Hameed, Shahid'
'Ahmad, Mushtaq'
'Tahir, M. Nawaz'
'Israr, Muhammad'
'Anwar, Muhammad'

_publ_section_title
;
 <i>N</i>'-[(<i>E</i>)-1-(2-Hydroxyphenyl)ethylidene]pyrazine-2-carbohydrazide
;
_journal_coeditor_code SU2634
_journal_issue 9
_journal_name_full 'Acta Crystallographica Section E'
_journal_page_first o1419
_journal_paper_doi 10.1107/S1600536813022137
_journal_volume 69
_journal_year 2013
_chemical_formula_iupac 'C13 H12 N4 O2'
_chemical_formula_moiety 'C13 H12 N4 O2'
_chemical_formula_sum 'C13 H12 N4 O2'
_chemical_formula_weight 256.27
_chemical_name_systematic
;
<i>N</i>'-[(<i>E</i>)-1-(2-Hydroxyphenyl)ethylidene]pyrazine-2-carbohydrazide
;
_space_group_IT_number 2
_symmetry_cell_setting triclinic
_symmetry_space_group_name_Hall '-P 1'
_symmetry_space_group_name_H-M 'P -1'
_atom_sites_solution_hydrogens geom
_atom_sites_solution_primary direct
_atom_sites_solution_secondary difmap
_audit_creation_method SHELXL-97
_cell_angle_alpha 86.172(3)
_cell_angle_beta 85.275(2)
_cell_angle_gamma 80.963(4)
_cell_formula_units_Z 4
_cell_length_a 7.1767(7)
_cell_length_b 10.1743(10)
_cell_length_c 17.1150(17)
_cell_measurement_reflns_used 2608
_cell_measurement_temperature 296(2)
_cell_measurement_theta_max 26.00
_cell_measurement_theta_min 1.196
_cell_volume 1228.2(2)
_computing_cell_refinement 'SAINT (Bruker, 2007)'
_computing_data_collection 'APEX2 (Bruker, 2007)'
_computing_data_reduction 'SAINT (Bruker, 2007)'
_computing_molecular_graphics 'ORTEP-3 for Windows (Farrugia, 2012) and PLATON (Spek, 2009)'
_computing_publication_material 'WinGX (Farrugia, 2012) and PLATON (Spek, 2009)'
_computing_structure_refinement 'SHELXL97 (Sheldrick, 2008)'
_computing_structure_solution 'SHELXS97 (Sheldrick, 2008)'
_diffrn_ambient_temperature 296(2)
_diffrn_detector_area_resol_mean 8.00
_diffrn_measured_fraction_theta_full 0.997
_diffrn_measured_fraction_theta_max 0.997
_diffrn_measurement_device_type 'Bruker Kappa APEXII CCD'
_diffrn_measurement_method \w
_diffrn_radiation_monochromator graphite
_diffrn_radiation_source 'fine-focus sealed tube'
_diffrn_radiation_type MoK\a
_diffrn_radiation_wavelength 0.71073
_diffrn_reflns_av_R_equivalents 0.0476
_diffrn_reflns_limit_h_max 8
_diffrn_reflns_limit_h_min -8
_diffrn_reflns_limit_k_max 12
_diffrn_reflns_limit_k_min -12
_diffrn_reflns_limit_l_max 21
_diffrn_reflns_limit_l_min -21
_diffrn_reflns_number 19042
_diffrn_reflns_theta_full 26.000
_diffrn_reflns_theta_max 26.000
_diffrn_reflns_theta_min 1.196
_diffrn_standards_number 0
_exptl_absorpt_coefficient_mu 0.098
_exptl_absorpt_correction_T_max 0.981
_exptl_absorpt_correction_T_min 0.973
_exptl_absorpt_correction_type multi-scan
_exptl_absorpt_process_details '(SADABS; Bruker, 2005)'
_exptl_crystal_colour colourless
_exptl_crystal_density_diffrn 1.386
_exptl_crystal_density_method 'not measured'
_exptl_crystal_description prism
_exptl_crystal_F_000 536
_exptl_crystal_size_max 0.28
_exptl_crystal_size_mid 0.23
_exptl_crystal_size_min 0.20
_refine_diff_density_max 0.227
_refine_diff_density_min -0.159
_refine_ls_extinction_coef 0.0083(12)
_refine_ls_extinction_expression Fc^*^=kFc[1+0.001xFc^2^\l^3^/sin(2\q)]^-1/4^
_refine_ls_extinction_method 'SHELXL97 (Sheldrick, 2008)'
_refine_ls_goodness_of_fit_ref 1.003
_refine_ls_hydrogen_treatment mixed
_refine_ls_matrix_type full
_refine_ls_number_parameters 361
_refine_ls_number_reflns 4821
_refine_ls_number_restraints 0
_refine_ls_restrained_S_all 1.003
_refine_ls_R_factor_all 0.1149
_refine_ls_R_factor_gt 0.0502
_refine_ls_shift/su_max 0.000
_refine_ls_shift/su_mean 0.000
_refine_ls_structure_factor_coef Fsqd
_refine_ls_weighting_details 'w=1/[\s^2^(Fo^2^)+(0.0537P)^2^+0.2363P] where P=(Fo^2^+2Fc^2^)/3'
_refine_ls_weighting_scheme calc
_refine_ls_wR_factor_gt 0.1089
_refine_ls_wR_factor_ref 0.1383
_reflns_number_gt 2608
_reflns_number_total 4821
_reflns_threshold_expression I>2\s(I)
_cod_data_source_file su2634.cif
_cod_data_source_block I
_cod_database_code 2238563
_cod_database_fobs_code 2238563
_shelx_space_group_comment
;
The symmetry employed for this shelxl refinement is uniquely defined
by the following loop, which should always be used as a source of
symmetry information in preference to the above space-group names.
They are only intended as comments.
;
_shelxl_version_number 2.013

loop_
_symmetry_equiv_pos_site_id
_symmetry_equiv_pos_as_xyz
1 x,y,z
2 -x,-y,-z

loop_
_atom_site_aniso_label
_atom_site_aniso_U_11
_atom_site_aniso_U_22
_atom_site_aniso_U_33
_atom_site_aniso_U_12
_atom_site_aniso_U_13
_atom_site_aniso_U_23
O1 0.0827(13) 0.0529(11) 0.0456(11) -0.0117(9) 0.0008(9) -0.0108(9)
O2 0.0818(12) 0.0506(10) 0.0459(11) -0.0196(9) -0.0032(9) -0.0089(9)
N1 0.0369(10) 0.0324(10) 0.0419(11) -0.0046(8) -0.0035(8) 0.0004(9)
N2 0.0458(11) 0.0354(11) 0.0388(12) -0.0082(8) -0.0029(9) -0.0019(10)
N3 0.0471(11) 0.0425(12) 0.0472(13) -0.0096(9) -0.0004(9) -0.0001(10)
N4 0.0479(12) 0.0366(12) 0.0775(17) -0.0067(9) -0.0032(11) 0.0063(12)
C1 0.0404(13) 0.0423(14) 0.0440(15) -0.0061(10) -0.0073(10) -0.0003(12)
C2 0.0533(16) 0.0713(19) 0.0426(16) -0.0109(13) -0.0040(12) 0.0079(14)
C3 0.0508(16) 0.066(2) 0.066(2) -0.0227(13) -0.0113(14) 0.0253(16)
C4 0.0527(15) 0.0438(15) 0.075(2) -0.0178(12) -0.0159(14) 0.0102(15)
C5 0.0430(13) 0.0397(14) 0.0530(16) -0.0082(10) -0.0080(11) -0.0020(12)
C6 0.0310(11) 0.0341(13) 0.0418(14) -0.0024(9) -0.0072(9) 0.0012(10)
C7 0.0321(11) 0.0322(13) 0.0409(14) -0.0008(9) -0.0061(9) -0.0049(10)
C8 0.0696(16) 0.0409(14) 0.0450(15) -0.0124(12) -0.0007(12) -0.0045(12)
C9 0.0372(12) 0.0332(13) 0.0449(15) -0.0032(10) -0.0080(10) -0.0054(11)
C10 0.0305(11) 0.0331(13) 0.0468(15) -0.0021(9) -0.0048(10) -0.0005(11)
C11 0.0584(16) 0.0580(17) 0.0517(17) -0.0135(13) 0.0022(12) 0.0015(14)
C12 0.0470(15) 0.0517(17) 0.071(2) -0.0116(12) 0.0003(13) 0.0166(15)
C13 0.0451(14) 0.0353(14) 0.0600(17) -0.0040(11) -0.0044(12) -0.0044(13)
O3 0.1333(18) 0.0556(12) 0.0381(11) -0.0212(11) 0.0008(11) -0.0001(9)
O4 0.148(2) 0.0666(13) 0.0462(13) -0.0209(13) -0.0017(12) 0.0016(11)
N5 0.0622(13) 0.0506(13) 0.0357(12) -0.0122(10) 0.0009(9) -0.0085(10)
N6 0.0763(15) 0.0575(15) 0.0338(12) -0.0110(11) -0.0004(11) -0.0090(12)
N7 0.0584(13) 0.0605(14) 0.0467(14) -0.0059(10) -0.0033(10) -0.0146(12)
N8 0.0934(19) 0.0602(16) 0.0776(19) -0.0186(13) -0.0074(15) -0.0238(15)
C14 0.0542(15) 0.0568(17) 0.0399(15) -0.0139(12) 0.0040(11) -0.0066(13)
C15 0.0750(19) 0.071(2) 0.0413(16) -0.0182(15) 0.0036(13) -0.0133(14)
C16 0.0650(18) 0.080(2) 0.058(2) -0.0068(15) -0.0027(14) -0.0279(17)
C17 0.092(2) 0.0533(17) 0.077(2) 0.0073(15) -0.0161(17) -0.0223(17)
C18 0.087(2) 0.0600(19) 0.0557(18) -0.0001(15) -0.0147(15) -0.0041(15)
C19 0.0470(14) 0.0497(15) 0.0397(15) -0.0068(11) -0.0023(11) -0.0055(12)
C20 0.0567(15) 0.0554(17) 0.0361(14) -0.0074(12) -0.0025(11) -0.0026(12)
C21 0.194(5) 0.072(3) 0.0387(19) 0.002(3) -0.011(2) 0.0014(17)
C22 0.0675(17) 0.0532(18) 0.0481(18) -0.0152(13) -0.0005(13) -0.0078(14)
C23 0.0532(15) 0.0532(16) 0.0468(17) -0.0140(12) -0.0013(12) -0.0101(13)
C24 0.0668(17) 0.075(2) 0.0491(17) -0.0044(14) -0.0086(13) -0.0206(15)
C25 0.0684(19) 0.076(2) 0.066(2) -0.0119(16) -0.0047(15) -0.0304(18)
C26 0.091(2) 0.0570(19) 0.063(2) -0.0200(15) -0.0050(15) -0.0071(16)

loop_
_atom_site_type_symbol
_atom_site_label
_atom_site_fract_x
_atom_site_fract_y
_atom_site_fract_z
_atom_site_U_iso_or_equiv
_atom_site_thermal_displace_type
_atom_site_calc_flag
_atom_site_refinement_flags
_atom_site_occupancy
O O1 0.4150(3) 0.07549(16) -0.16151(9) 0.0602(7) Uani d . 1.000
O O2 0.2080(2) -0.19271(16) -0.05633(10) 0.0582(6) Uani d . 1.000
N N1 0.2781(2) 0.04641(18) -0.02111(10) 0.0372(6) Uani d . 1.000
N N2 0.2155(3) -0.04221(18) 0.03446(11) 0.0398(7) Uani d . 1.000
N N3 0.0878(2) -0.20255(18) 0.14825(12) 0.0456(7) Uani d . 1.000
N N4 0.0423(3) -0.46305(19) 0.11955(14) 0.0545(8) Uani d . 1.000
C C1 0.4198(3) 0.2026(2) -0.14404(14) 0.0421(8) Uani d . 1.000
C C2 0.4732(3) 0.2888(3) -0.20396(15) 0.0561(10) Uani d . 1.000
C C3 0.4803(3) 0.4192(3) -0.19149(17) 0.0604(11) Uani d . 1.000
C C4 0.4368(3) 0.4658(2) -0.11752(17) 0.0560(10) Uani d . 1.000
C C5 0.3875(3) 0.3803(2) -0.05687(14) 0.0448(8) Uani d . 1.000
C C6 0.3735(3) 0.2475(2) -0.06741(13) 0.0358(7) Uani d . 1.000
C C7 0.3094(3) 0.1610(2) -0.00190(12) 0.0352(7) Uani d . 1.000
C C8 0.2827(3) 0.2063(2) 0.08019(13) 0.0515(9) Uani d . 1.000
C C9 0.1834(3) -0.1606(2) 0.01156(14) 0.0382(8) Uani d . 1.000
C C10 0.1186(3) -0.2501(2) 0.07671(13) 0.0371(8) Uani d . 1.000
C C11 0.0343(3) -0.2871(3) 0.20495(16) 0.0561(10) Uani d . 1.000
C C12 0.0136(3) -0.4158(3) 0.19042(17) 0.0573(10) Uani d . 1.000
C C13 0.0928(3) -0.3772(2) 0.06276(15) 0.0469(9) Uani d . 1.000
O O3 0.2432(3) 0.48626(18) 0.34993(10) 0.0754(8) Uani d . 1.000
O O4 0.1729(3) 0.7739(2) 0.48091(12) 0.0870(9) Uani d . 1.000
N N5 0.2460(3) 0.5031(2) 0.49687(11) 0.0491(7) Uani d . 1.000
N N6 0.2206(3) 0.5847(2) 0.55841(12) 0.0557(8) Uani d . 1.000
N N7 0.1834(3) 0.7165(2) 0.68710(12) 0.0550(8) Uani d . 1.000
N N8 0.0968(3) 0.9941(2) 0.68391(16) 0.0754(10) Uani d . 1.000
C C14 0.2858(3) 0.3535(3) 0.36491(14) 0.0500(9) Uani d . 1.000
C C15 0.3115(4) 0.2738(3) 0.30127(15) 0.0617(11) Uani d . 1.000
C C16 0.3510(4) 0.1389(3) 0.31072(17) 0.0671(11) Uani d . 1.000
C C17 0.3662(4) 0.0795(3) 0.38440(19) 0.0747(11) Uani d . 1.000
C C18 0.3421(4) 0.1569(3) 0.44851(16) 0.0682(11) Uani d . 1.000
C C19 0.3018(3) 0.2958(2) 0.44095(13) 0.0454(8) Uani d . 1.000
C C20 0.2773(3) 0.3760(3) 0.51033(13) 0.0496(9) Uani d . 1.000
C C21 0.2897(7) 0.3111(4) 0.5907(2) 0.104(2) Uani d . 1.000
C C22 0.1843(4) 0.7184(3) 0.54528(16) 0.0556(10) Uani d . 1.000
C C23 0.1605(3) 0.7897(3) 0.62001(15) 0.0502(9) Uani d . 1.000
C C24 0.1623(4) 0.7838(3) 0.75194(15) 0.0633(10) Uani d . 1.000
C C25 0.1216(4) 0.9200(3) 0.74989(18) 0.0689(11) Uani d . 1.000
C C26 0.1158(4) 0.9267(3) 0.61878(17) 0.0693(11) Uani d . 1.000
H H1 0.36890 0.03550 -0.12340 0.0900 Uiso c RU 1.000
H H2 0.50520 0.25780 -0.25390 0.0670 Uiso c RU 1.000
H H2A 0.202(3) -0.031(2) 0.0805(13) 0.0480 Uiso d U 1.000
H H3 0.51450 0.47650 -0.23300 0.0720 Uiso c RU 1.000
H H4 0.44080 0.55450 -0.10880 0.0670 Uiso c RU 1.000
H H5 0.36250 0.41190 -0.00680 0.0540 Uiso c RU 1.000
H H8A 0.27220 0.13110 0.11640 0.0770 Uiso c RU 1.000
H H8B 0.16950 0.27020 0.08570 0.0770 Uiso c RU 1.000
H H8C 0.38940 0.24660 0.09110 0.0770 Uiso c RU 1.000
H H11 0.01000 -0.25890 0.25590 0.0670 Uiso c RU 1.000
H H12 -0.02200 -0.47180 0.23230 0.0690 Uiso c RU 1.000
H H13 0.11150 -0.40420 0.01150 0.0560 Uiso c RU 1.000
H H3A 0.23690 0.52440 0.39100 0.1130 Uiso c RU 1.000
H H6 0.234(4) 0.557(3) 0.6029(15) 0.0670 Uiso d U 1.000
H H15 0.30140 0.31340 0.25090 0.0740 Uiso c RU 1.000
H H16 0.36760 0.08720 0.26720 0.0810 Uiso c RU 1.000
H H17 0.39280 -0.01280 0.39120 0.0900 Uiso c RU 1.000
H H18 0.35300 0.11540 0.49840 0.0820 Uiso c RU 1.000
H H21A 0.250(6) 0.367(4) 0.628(3) 0.1560 Uiso d U 1.000
H H21B 0.409(6) 0.269(4) 0.598(2) 0.1560 Uiso d U 1.000
H H21C 0.210(6) 0.246(4) 0.597(2) 0.1560 Uiso d U 1.000
H H24 0.17570 0.73700 0.80020 0.0760 Uiso c RU 1.000
H H25 0.11100 0.96230 0.79690 0.0820 Uiso c RU 1.000
H H26 0.09830 0.97380 0.57080 0.0830 Uiso c RU 1.000

loop_
_atom_type_symbol
_atom_type_description
_atom_type_scat_dispersion_real
_atom_type_scat_dispersion_imag
_atom_type_scat_source
C C 0.0033 0.0016 'International Tables Vol C Tables 4.2.6.8 and 6.1.1.4'
H H 0.0000 0.0000 'International Tables Vol C Tables 4.2.6.8 and 6.1.1.4'
N N 0.0061 0.0033 'International Tables Vol C Tables 4.2.6.8 and 6.1.1.4'
O O 0.0106 0.0060 'International Tables Vol C Tables 4.2.6.8 and 6.1.1.4'

loop_
_geom_angle_atom_site_label_1
_geom_angle_atom_site_label_2
_geom_angle_atom_site_label_3
_geom_angle
_geom_angle_publ_flag
C1 O1 H1 109.00 no
C14 O3 H3A 110.00 no
N2 N1 C7 120.53(18) no
N1 N2 C9 118.47(18) no
C10 N3 C11 115.5(2) no
C12 N4 C13 115.0(2) no
C9 N2 H2A 116.9(15) no
N1 N2 H2A 124.6(15) no
N6 N5 C20 119.58(19) no
N5 N6 C22 120.3(2) no
C23 N7 C24 115.9(2) no
C25 N8 C26 115.2(2) no
C22 N6 H6 117(2) no
N5 N6 H6 123(2) no
O1 C1 C2 117.5(2) no
C2 C1 C6 120.1(2) no
O1 C1 C6 122.37(19) no
C1 C2 C3 121.3(2) no
C2 C3 C4 120.0(3) no
C3 C4 C5 119.4(2) no
C4 C5 C6 122.5(2) no
C1 C6 C5 116.7(2) no
C1 C6 C7 122.37(18) no
C5 C6 C7 120.9(2) no
N1 C7 C6 115.00(18) no
C6 C7 C8 121.04(18) no
N1 C7 C8 123.96(19) no
O2 C9 N2 123.4(2) no
O2 C9 C10 122.60(19) no
N2 C9 C10 114.0(2) no
N3 C10 C13 122.1(2) no
C9 C10 C13 120.3(2) no
N3 C10 C9 117.61(18) no
N3 C11 C12 121.8(3) no
N4 C12 C11 122.9(3) no
N4 C13 C10 122.7(2) no
C3 C2 H2 119.00 no
C1 C2 H2 119.00 no
C2 C3 H3 120.00 no
C4 C3 H3 120.00 no
C3 C4 H4 120.00 no
C5 C4 H4 120.00 no
C4 C5 H5 119.00 no
C6 C5 H5 119.00 no
H8A C8 H8B 110.00 no
H8A C8 H8C 109.00 no
C7 C8 H8C 109.00 no
C7 C8 H8B 109.00 no
H8B C8 H8C 110.00 no
C7 C8 H8A 109.00 no
N3 C11 H11 119.00 no
C12 C11 H11 119.00 no
N4 C12 H12 118.00 no
C11 C12 H12 119.00 no
C10 C13 H13 119.00 no
N4 C13 H13 119.00 no
C15 C14 C19 120.1(3) no
O3 C14 C15 117.3(2) no
O3 C14 C19 122.6(2) no
C14 C15 C16 121.5(3) no
C15 C16 C17 119.8(3) no
C16 C17 C18 119.7(3) no
C17 C18 C19 122.0(3) no
C18 C19 C20 120.9(2) no
C14 C19 C18 116.9(2) no
C14 C19 C20 122.2(2) no
N5 C20 C21 123.2(3) no
N5 C20 C19 116.0(2) no
C19 C20 C21 120.8(3) no
O4 C22 N6 124.0(3) no
O4 C22 C23 123.9(3) no
N6 C22 C23 112.0(2) no
C22 C23 C26 120.6(2) no
N7 C23 C22 117.8(3) no
N7 C23 C26 121.6(2) no
N7 C24 C25 122.0(3) no
N8 C25 C24 122.9(3) no
N8 C26 C23 122.4(3) no
C14 C15 H15 119.00 no
C16 C15 H15 119.00 no
C15 C16 H16 120.00 no
C17 C16 H16 120.00 no
C16 C17 H17 120.00 no
C18 C17 H17 120.00 no
C17 C18 H18 119.00 no
C19 C18 H18 119.00 no
C20 C21 H21A 113(3) no
C20 C21 H21B 111(2) no
C20 C21 H21C 109(2) no
H21A C21 H21B 111(4) no
H21A C21 H21C 106(4) no
H21B C21 H21C 107(4) no
N7 C24 H24 119.00 no
C25 C24 H24 119.00 no
N8 C25 H25 119.00 no
C24 C25 H25 119.00 no
N8 C26 H26 119.00 no
C23 C26 H26 119.00 no

loop_
_geom_bond_atom_site_label_1
_geom_bond_atom_site_label_2
_geom_bond_distance
_geom_bond_publ_flag
O1 C1 1.353(3) no
O2 C9 1.219(3) no
O1 H1 0.8200 no
O3 C14 1.349(3) no
O4 C22 1.207(3) no
O3 H3A 0.8200 no
N1 N2 1.364(3) no
N1 C7 1.290(3) no
N2 C9 1.350(3) no
N3 C11 1.327(3) no
N3 C10 1.335(3) no
N4 C13 1.329(3) no
N4 C12 1.323(4) no
N2 H2A 0.80(2) no
N5 N6 1.367(3) no
N5 C20 1.286(4) no
N6 C22 1.351(4) no
N7 C24 1.328(3) no
N7 C23 1.334(3) no
N8 C25 1.324(4) no
N8 C26 1.334(4) no
N6 H6 0.80(3) no
C1 C6 1.414(3) no
C1 C2 1.374(4) no
C2 C3 1.367(4) no
C3 C4 1.376(4) no
C4 C5 1.369(3) no
C5 C6 1.395(3) no
C6 C7 1.468(3) no
C7 C8 1.496(3) no
C9 C10 1.484(3) no
C10 C13 1.374(3) no
C11 C12 1.382(4) no
C2 H2 0.9300 no
C3 H3 0.9300 no
C4 H4 0.9300 no
C5 H5 0.9300 no
C8 H8B 0.9600 no
C8 H8C 0.9600 no
C8 H8A 0.9600 no
C11 H11 0.9300 no
C12 H12 0.9300 no
C13 H13 0.9300 no
C14 C15 1.384(4) no
C14 C19 1.398(3) no
C15 C16 1.359(4) no
C16 C17 1.367(4) no
C17 C18 1.377(4) no
C18 C19 1.397(4) no
C19 C20 1.469(3) no
C20 C21 1.489(4) no
C22 C23 1.497(4) no
C23 C26 1.380(4) no
C24 C25 1.369(4) no
C15 H15 0.9300 no
C16 H16 0.9300 no
C17 H17 0.9300 no
C18 H18 0.9300 no
C21 H21A 0.88(5) no
C21 H21B 0.91(4) no
C21 H21C 0.94(4) no
C24 H24 0.9300 no
C25 H25 0.9300 no
C26 H26 0.9300 no

loop_
_geom_hbond_atom_site_label_D
_geom_hbond_atom_site_label_H
_geom_hbond_atom_site_label_A
_geom_hbond_site_symmetry_A
_geom_hbond_distance_DH
_geom_hbond_distance_HA
_geom_hbond_distance_DA
_geom_hbond_angle_DHA
_geom_hbond_publ_flag
O1 H1 N1 . 0.82 1.82 2.537(2) 145 yes
N2 H2A N3 . 0.80(2) 2.26(2) 2.654(3) 111.5(17) yes
O3 H3A N5 . 0.82 1.82 2.534(3) 145 yes
N6 H6 N7 . 0.80(3) 2.21(3) 2.628(3) 113(3) yes
C3 H3 O3 2_665 0.93 2.59 3.403(3) 146 yes

loop_
_geom_torsion_atom_site_label_1
_geom_torsion_atom_site_label_2
_geom_torsion_atom_site_label_3
_geom_torsion_atom_site_label_4
_geom_torsion
_geom_torsion_publ_flag
C7 N1 N2 C9 179.6(2) no
N2 N1 C7 C6 -179.11(18) no
N2 N1 C7 C8 0.5(3) no
N1 N2 C9 O2 0.2(3) no
N1 N2 C9 C10 179.11(18) no
C11 N3 C10 C9 -178.49(19) no
C11 N3 C10 C13 1.2(3) no
C10 N3 C11 C12 0.5(3) no
C13 N4 C12 C11 0.0(3) no
C12 N4 C13 C10 1.8(3) no
C20 N5 N6 C22 -178.8(2) no
N6 N5 C20 C19 179.7(2) no
N6 N5 C20 C21 -0.7(4) no
N5 N6 C22 O4 -0.4(4) no
N5 N6 C22 C23 179.8(2) no
C24 N7 C23 C22 179.6(2) no
C24 N7 C23 C26 -0.6(4) no
C23 N7 C24 C25 -0.7(4) no
C26 N8 C25 C24 -0.5(4) no
C25 N8 C26 C23 -0.8(4) no
O1 C1 C6 C5 178.8(2) no
O1 C1 C6 C7 -2.6(3) no
C2 C1 C6 C7 177.9(2) no
O1 C1 C2 C3 179.5(2) no
C2 C1 C6 C5 -0.8(3) no
C6 C1 C2 C3 -0.9(3) no
C1 C2 C3 C4 1.2(4) no
C2 C3 C4 C5 0.3(3) no
C3 C4 C5 C6 -2.1(3) no
C4 C5 C6 C7 -176.4(2) no
C4 C5 C6 C1 2.3(3) no
C5 C6 C7 N1 171.1(2) no
C1 C6 C7 N1 -7.5(3) no
C1 C6 C7 C8 173.0(2) no
C5 C6 C7 C8 -8.5(3) no
N2 C9 C10 N3 4.2(3) no
N2 C9 C10 C13 -175.6(2) no
O2 C9 C10 N3 -177.0(2) no
O2 C9 C10 C13 3.3(3) no
N3 C10 C13 N4 -2.5(3) no
C9 C10 C13 N4 177.2(2) no
N3 C11 C12 N4 -1.1(4) no
O3 C14 C15 C16 -178.7(3) no
C19 C14 C15 C16 0.5(4) no
O3 C14 C19 C18 178.5(2) no
O3 C14 C19 C20 -1.3(3) no
C15 C14 C19 C18 -0.6(3) no
C15 C14 C19 C20 179.5(2) no
C14 C15 C16 C17 -0.1(4) no
C15 C16 C17 C18 -0.3(4) no
C16 C17 C18 C19 0.1(4) no
C17 C18 C19 C14 0.3(4) no
C17 C18 C19 C20 -179.8(2) no
C14 C19 C20 N5 -2.1(3) no
C14 C19 C20 C21 178.2(3) no
C18 C19 C20 N5 178.1(2) no
C18 C19 C20 C21 -1.7(4) no
O4 C22 C23 N7 -177.6(3) no
O4 C22 C23 C26 2.6(4) no
N6 C22 C23 N7 2.2(3) no
N6 C22 C23 C26 -177.6(2) no
N7 C23 C26 N8 1.4(4) no
C22 C23 C26 N8 -178.8(2) no
N7 C24 C25 N8 1.3(5) no
